data_9013348
loop_
_publ_author_name
'Antao, S. M.'
'Hassan, I.'

_publ_section_title
;
 Increase in Al-Si and Na-Ca disorder with temperature in scapolite Me32.9
 Note: T = 603 C
 Note: 32.9% Meionite, 67.1% Marialite
;
_journal_name_full 'The Canadian Mineralogist'
_journal_page_first 1577
_journal_page_last 1591
_journal_paper_doi 10.3749/canmin.46.5.1577
_journal_volume 46
_journal_year 2008
_chemical_compound_source 'Monmouth Township, Ontario, Canada'
_chemical_formula_sum 'C0.24 Al3.56 Ca1.24 Cl0.76 Na2.76 O28 Si8.44'
_chemical_name_mineral Marialite
_space_group_IT_number 86
_symmetry_space_group_name_Hall '-P 4bc'
_symmetry_space_group_name_H-M 'P 42/n :2'
_cell_angle_alpha 90
_cell_angle_beta 90
_cell_angle_gamma 90
_cell_length_a 12.1510
_cell_length_b 12.1510
_cell_length_c 7.5800
_cell_formula_units_Z 2
_cell_volume 1119.163
_database_code_amcsd 0006239
_diffrn_ambient_temperature 876.15
_exptl_crystal_density_diffrn 2.742
_cod_original_sg_symbol_H-M 'P 42/n'
_cod_original_formula_sum '(Ca1.24 Na2.76) Si8.44 Al3.56 O28 (C.24 Cl.76)'
_cod_database_code 9013348

loop_
_space_group_symop_operation_xyz
x,y,z
y,1/2-x,1/2-z
-y,1/2+x,1/2+z
1/2+x,1/2+y,-z
1/2-x,1/2-y,z
1/2-y,x,1/2-z
1/2+y,-x,1/2+z
-x,-y,-z

loop_
_atom_site_label
_atom_site_fract_x
_atom_site_fract_y
_atom_site_fract_z
_atom_site_occupancy
_atom_site_U_iso_or_equiv
Ca 0.61770 0.54170 0.75490 0.31000 0.07000
Na 0.61770 0.54170 0.75490 0.69000 0.07000
Si1 0.58800 0.66230 0.24470 1.00000 0.02470
Al2 0.91010 0.16780 0.05490 0.87000 0.02470
Si2 0.91010 0.16780 0.05490 0.13000 0.02470
Al3 0.66850 0.08740 0.96200 0.02000 0.02470
Si3 0.66850 0.08740 0.96200 0.98000 0.02470
O1 0.70910 0.60680 0.24290 1.00000 0.03700
O2 0.94430 0.13430 0.27250 1.00000 0.03700
O3 0.59270 0.18760 0.02880 1.00000 0.03700
O4 0.79690 0.10700 0.97250 1.00000 0.03700
O5 0.51460 0.61960 0.08060 1.00000 0.03700
O6 0.63410 0.97510 0.07700 1.00000 0.03700
O7 0.82940 0.67260 0.74900 1.00000 0.11700
C 0.75000 0.75000 0.75000 0.24000 0.11700
Cl 0.75000 0.75000 0.75000 0.76000 0.11700

loop_
_cod_related_entry_id
_cod_related_entry_database
_cod_related_entry_code
1 AMCSD 0006239
